data_4311421
loop_
_publ_author_name
'Lydia Karmazin'
'Marinella Mazzanti'
'Jean-Philippe Bezombes'
'Christelle Gateau'
'Jacques P\'ecaut'

_publ_section_title
;
 Comparative Structural Studies of Iodide Complexes of Uranium(III) and
 Lanthanide(III) with Hexadentate Tetrapodal Neutral N-Donor Ligands
;
_journal_name_full 'Inorganic Chemistry'
_journal_page_first 5147
_journal_page_last 5158
_journal_paper_doi 10.1021/ic049538m
_journal_volume 43
_journal_year 2004
_chemical_formula_sum 'C27 H31.5 I3 N10.5 Nd'
_chemical_formula_weight 1028.07
_chemical_name_systematic
;
 ?
;
_space_group_IT_number 161
_symmetry_cell_setting rhombohedral
_symmetry_space_group_name_Hall 'R 3 -2"c'
_symmetry_space_group_name_H-M 'R 3 c :H'
_atom_sites_solution_hydrogens geom
_atom_sites_solution_primary direct
_atom_sites_solution_secondary difmap
_audit_creation_method SHELXL-97
_cell_angle_alpha 90.00
_cell_angle_beta 90.00
_cell_angle_gamma 120.00
_cell_formula_units_Z 18
_cell_length_a 33.213(2)
_cell_length_b 33.213(2)
_cell_length_c 16.0155(18)
_cell_measurement_temperature 223(2)
_cell_volume 15300(2)
_computing_cell_refinement 'Bruker SMART'
_computing_data_collection 'Bruker SMART'
_computing_data_reduction 'Bruker SHELXTL'
_computing_molecular_graphics 'Bruker SHELXTL'
_computing_publication_material 'Bruker SHELXTL'
_computing_structure_refinement 'SHELXL-97 (Sheldrick, 1997)'
_computing_structure_solution 'SHELXS-97 (Sheldrick, 1990)'
_diffrn_ambient_temperature 223(2)
_diffrn_measured_fraction_theta_full 0.918
_diffrn_measured_fraction_theta_max 0.918
_diffrn_measurement_device_type 'CCD area detector'
_diffrn_measurement_method 'phi and omega scans'
_diffrn_radiation_monochromator graphite
_diffrn_radiation_source 'fine-focus sealed tube'
_diffrn_radiation_type MoK\a
_diffrn_radiation_wavelength 0.71073
_diffrn_reflns_av_R_equivalents 0.0451
_diffrn_reflns_av_sigmaI/netI 0.1056
_diffrn_reflns_limit_h_max 42
_diffrn_reflns_limit_h_min -42
_diffrn_reflns_limit_k_max 43
_diffrn_reflns_limit_k_min -26
_diffrn_reflns_limit_l_max 18
_diffrn_reflns_limit_l_min -20
_diffrn_reflns_number 14737
_diffrn_reflns_theta_full 28.87
_diffrn_reflns_theta_max 28.87
_diffrn_reflns_theta_min 2.12
_exptl_absorpt_coefficient_mu 4.285
_exptl_absorpt_correction_type none
_exptl_crystal_density_diffrn 2.008
_exptl_crystal_density_method 'not measured'
_exptl_crystal_F_000 8748
_exptl_crystal_size_max 0.4
_exptl_crystal_size_mid 0.1
_exptl_crystal_size_min 0.1
_refine_diff_density_max 1.419
_refine_diff_density_min -0.994
_refine_diff_density_rms 0.287
_refine_ls_abs_structure_details 'Flack H D (1983), Acta Cryst. A39, 876-881'
_refine_ls_abs_structure_Flack 0.04(2)
_refine_ls_extinction_method none
_refine_ls_goodness_of_fit_ref 0.991
_refine_ls_hydrogen_treatment mixed
_refine_ls_matrix_type full
_refine_ls_number_parameters 388
_refine_ls_number_reflns 7125
_refine_ls_number_restraints 1
_refine_ls_restrained_S_all 0.991
_refine_ls_R_factor_all 0.0793
_refine_ls_R_factor_gt 0.0352
_refine_ls_shift/su_max 0.068
_refine_ls_shift/su_mean 0.005
_refine_ls_structure_factor_coef Fsqd
_refine_ls_weighting_details 'calc w=1/[\s^2^(Fo^2^)+(0.0458P)^2^+0.0000P] where P=(Fo^2^+2Fc^2^)/3'
_refine_ls_weighting_scheme calc
_refine_ls_wR_factor_gt 0.0647
_refine_ls_wR_factor_ref 0.1044
_reflns_number_gt 4565
_reflns_number_total 7125
_reflns_threshold_expression >2sigma(I)
_cod_data_source_file ic049538msi20040408_103455_11.cif
_cod_data_source_block struc_Nd(tpzcn),12
_cod_depositor_comments
;
The following automatic conversions were performed:
'_symmetry_cell_setting' value 'Rhombohedral' changed to 'rhombohedral'
according to '/home/saulius/struct/CIF-dictionaries/cif_core.dic'
dictionary named 'cif_core.dic' version 2.4.1 from 2010-06-29.

Automatic conversion script
Id: cif_fix_enum 1527 2010-12-29 10:47:43Z saulius 
;
_cod_original_sg_symbol_H-M 'R 3 c'
_cod_original_formula_sum 'C27 H31.50 I3 N10.50 Nd'
_cod_database_code 4311421

loop_
_symmetry_equiv_pos_as_xyz
'x, y, z'
'-y, x-y, z'
'-x+y, -x, z'
'-y, -x, z+1/2'
'-x+y, y, z+1/2'
'x, x-y, z+1/2'
'x+2/3, y+1/3, z+1/3'
'-y+2/3, x-y+1/3, z+1/3'
'-x+y+2/3, -x+1/3, z+1/3'
'-y+2/3, -x+1/3, z+5/6'
'-x+y+2/3, y+1/3, z+5/6'
'x+2/3, x-y+1/3, z+5/6'
'x+1/3, y+2/3, z+2/3'
'-y+1/3, x-y+2/3, z+2/3'
'-x+y+1/3, -x+2/3, z+2/3'
'-y+1/3, -x+2/3, z+7/6'
'-x+y+1/3, y+2/3, z+7/6'
'x+1/3, x-y+2/3, z+7/6'

loop_
_atom_site_label
_atom_site_type_symbol
_atom_site_fract_x
_atom_site_fract_y
_atom_site_fract_z
_atom_site_U_iso_or_equiv
_atom_site_adp_type
_atom_site_occupancy
_atom_site_symmetry_multiplicity
_atom_site_calc_flag
_atom_site_refinement_flags
_atom_site_disorder_assembly
_atom_site_disorder_group
Nd Nd 0.22808(2) 0.18379(2) 0.87327(3) 0.02157(13) Uani 1 1 d . . .
I1 I 0.17635(3) 0.11817(3) 1.02352(6) 0.0506(3) Uani 1 1 d . . .
I2 I 0.31599(3) 0.23022(3) 0.99065(5) 0.0401(2) Uani 1 1 d . . .
I3 I 0.18573(3) -0.04671(3) 0.75789(5) 0.0488(3) Uani 1 1 d . . .
N1 N 0.2574(3) 0.1941(3) 0.7168(5) 0.0189(19) Uani 1 1 d . . .
N2 N 0.1700(3) 0.1889(3) 0.7679(5) 0.024(2) Uani 1 1 d . . .
N3 N 0.2837(3) 0.2700(3) 0.8211(6) 0.026(2) Uani 1 1 d . . .
N4 N 0.2670(3) 0.1371(3) 0.8328(6) 0.025(2) Uani 1 1 d . . .
N5 N 0.1885(3) 0.2286(3) 0.9313(6) 0.029(2) Uani 1 1 d . . .
N6 N 0.1611(3) 0.1028(3) 0.8101(6) 0.033(2) Uani 1 1 d . . .
N7 N 0.3568(3) 0.3561(3) 0.7743(7) 0.038(2) Uani 1 1 d . . .
N8 N 0.2978(3) 0.0766(3) 0.7880(7) 0.039(3) Uani 1 1 d . . .
N9 N 0.1471(3) 0.2786(4) 0.9796(7) 0.042(3) Uani 1 1 d . . .
N10 N 0.0805(4) 0.0226(4) 0.7628(13) 0.102(6) Uani 1 1 d . . .
N101 N 0.045(2) 0.085(2) 0.593(3) 0.22(4) Uani 0.50 1 d P . .
C1 C 0.3073(3) 0.2303(4) 0.7216(7) 0.025(3) Uani 1 1 d . . .
H1A H 0.3207 0.2370 0.6654 0.030 Uiso 1 1 calc R . .
H1B H 0.3240 0.2186 0.7551 0.030 Uiso 1 1 calc R . .
C2 C 0.3134(3) 0.2743(4) 0.7601(7) 0.023(2) Uani 1 1 d . . .
C3 C 0.3490(3) 0.3169(4) 0.7367(7) 0.026(3) Uani 1 1 d . . .
H3 H 0.3686 0.3187 0.6928 0.031 Uiso 1 1 calc R . .
C4 C 0.3276(4) 0.3517(4) 0.8329(7) 0.032(3) Uani 1 1 d . . .
H4 H 0.3313 0.3787 0.8592 0.038 Uiso 1 1 calc R . .
C5 C 0.2914(4) 0.3091(3) 0.8577(7) 0.027(3) Uani 1 1 d . . .
H5 H 0.2719 0.3077 0.9015 0.032 Uiso 1 1 calc R . .
C6 C 0.2552(4) 0.1503(3) 0.6875(6) 0.026(3) Uani 1 1 d . . .
H6A H 0.2233 0.1284 0.6698 0.031 Uiso 1 1 calc R . .
H6B H 0.2754 0.1574 0.6387 0.031 Uiso 1 1 calc R . .
C7 C 0.2694(4) 0.1276(4) 0.7516(7) 0.025(3) Uani 1 1 d . . .
C8 C 0.2850(4) 0.0973(4) 0.7306(7) 0.031(3) Uani 1 1 d . . .
H8 H 0.2867 0.0911 0.6739 0.038 Uiso 1 1 calc R . .
C9 C 0.2961(4) 0.0863(4) 0.8669(8) 0.035(3) Uani 1 1 d . . .
H9 H 0.3051 0.0723 0.9082 0.042 Uiso 1 1 calc R . .
C10 C 0.2811(4) 0.1171(4) 0.8904(7) 0.033(3) Uani 1 1 d . . .
H10 H 0.2807 0.1240 0.9472 0.040 Uiso 1 1 calc R . .
C11 C 0.1702(4) 0.2336(4) 0.7832(7) 0.028(3) Uani 1 1 d . . .
H11A H 0.1434 0.2323 0.7552 0.034 Uiso 1 1 calc R . .
H11B H 0.1984 0.2593 0.7587 0.034 Uiso 1 1 calc R . .
C12 C 0.1685(3) 0.2431(3) 0.8752(7) 0.025(3) Uani 1 1 d . . .
C13 C 0.1486(4) 0.2688(4) 0.9004(8) 0.036(3) Uani 1 1 d . . .
H13 H 0.1358 0.2797 0.8600 0.043 Uiso 1 1 calc R . .
C14 C 0.1665(4) 0.2637(4) 1.0342(8) 0.038(3) Uani 1 1 d . . .
H14 H 0.1659 0.2703 1.0911 0.046 Uiso 1 1 calc R . .
C15 C 0.1869(4) 0.2394(4) 1.0109(8) 0.036(3) Uani 1 1 d . . .
H15 H 0.2006 0.2298 1.0518 0.043 Uiso 1 1 calc R . .
C16 C 0.1230(4) 0.1493(4) 0.7943(7) 0.032(3) Uani 1 1 d . . .
H16A H 0.1165 0.1544 0.8518 0.039 Uiso 1 1 calc R . .
H16B H 0.0988 0.1486 0.7582 0.039 Uiso 1 1 calc R . .
C17 C 0.1220(4) 0.1036(4) 0.7886(8) 0.036(3) Uani 1 1 d . . .
C18 C 0.0822(5) 0.0627(5) 0.7673(12) 0.072(5) Uani 1 1 d . . .
H18 H 0.0551 0.0638 0.7555 0.086 Uiso 1 1 calc R . .
C19 C 0.1189(5) 0.0221(5) 0.7791(13) 0.080(6) Uani 1 1 d . . .
H19 H 0.1192 -0.0058 0.7718 0.096 Uiso 1 1 calc R . .
C20 C 0.1581(4) 0.0602(4) 0.8060(9) 0.051(4) Uani 1 1 d . . .
H20 H 0.1837 0.0573 0.8221 0.061 Uiso 1 1 calc R . .
C21 C 0.2312(4) 0.2098(4) 0.6594(7) 0.027(3) Uani 1 1 d . . .
H21 H 0.2428 0.2430 0.6721 0.032 Uiso 1 1 calc R . .
C22 C 0.1792(3) 0.1843(4) 0.6764(7) 0.027(3) Uani 1 1 d . . .
H22 H 0.1678 0.1509 0.6663 0.033 Uiso 1 1 calc R . .
C23 C 0.1535(4) 0.1985(4) 0.6158(7) 0.036(3) Uani 1 1 d . . .
H23A H 0.1200 0.1798 0.6262 0.043 Uiso 1 1 calc R . .
H23B H 0.1629 0.2312 0.6253 0.043 Uiso 1 1 calc R . .
C24 C 0.1634(5) 0.1923(4) 0.5265(8) 0.044(3) Uani 1 1 d . . .
H24A H 0.1535 0.1595 0.5166 0.053 Uiso 1 1 calc R . .
H24B H 0.1456 0.2009 0.4892 0.053 Uiso 1 1 calc R . .
C25 C 0.2136(5) 0.2213(4) 0.5075(8) 0.044(3) Uani 1 1 d . . .
H25A H 0.2235 0.2542 0.5152 0.052 Uiso 1 1 calc R . .
H25B H 0.2195 0.2166 0.4494 0.052 Uiso 1 1 calc R . .
C26 C 0.2413(4) 0.2074(4) 0.5668(7) 0.034(3) Uani 1 1 d . . .
H26A H 0.2338 0.1756 0.5535 0.041 Uiso 1 1 calc R . .
H26B H 0.2746 0.2279 0.5567 0.041 Uiso 1 1 calc R . .
C101 C 0.044(2) 0.084(3) 0.529(6) 0.22(5) Uani 0.50 1 d P . .
C102 C 0.0452(15) 0.085(2) 0.458(3) 0.15(2) Uani 0.50 1 d P . .
H10A H 0.0386 0.0557 0.4349 0.227 Uiso 0.50 1 calc PR . .
H10B H 0.0757 0.1095 0.4395 0.227 Uiso 0.50 1 calc PR . .
H10C H 0.0219 0.0929 0.4385 0.227 Uiso 0.50 1 calc PR . .

loop_
_atom_site_aniso_label
_atom_site_aniso_U_11
_atom_site_aniso_U_22
_atom_site_aniso_U_33
_atom_site_aniso_U_23
_atom_site_aniso_U_13
_atom_site_aniso_U_12
Nd 0.0235(3) 0.0239(3) 0.0209(3) 0.0020(3) 0.0017(3) 0.0146(3)
I1 0.0574(6) 0.0549(6) 0.0426(5) 0.0224(5) 0.0133(5) 0.0305(5)
I2 0.0384(5) 0.0462(5) 0.0335(5) -0.0049(4) -0.0110(4) 0.0195(4)
I3 0.0415(5) 0.0498(6) 0.0412(6) 0.0069(4) 0.0004(4) 0.0125(4)
N1 0.029(5) 0.020(5) 0.014(5) -0.002(4) 0.000(4) 0.017(4)
N2 0.024(5) 0.028(5) 0.022(5) 0.006(4) 0.009(4) 0.016(4)
N3 0.025(5) 0.020(5) 0.032(6) 0.001(4) 0.000(4) 0.012(4)
N4 0.033(5) 0.024(5) 0.028(5) 0.002(4) 0.001(4) 0.022(4)
N5 0.038(6) 0.022(5) 0.028(6) 0.006(4) 0.008(5) 0.017(4)
N6 0.035(6) 0.026(5) 0.035(6) 0.003(4) 0.000(5) 0.013(5)
N7 0.035(6) 0.032(6) 0.043(6) 0.000(5) 0.013(5) 0.014(5)
N8 0.041(6) 0.038(6) 0.050(8) 0.004(5) 0.007(5) 0.029(5)
N9 0.032(6) 0.049(7) 0.056(8) -0.024(6) 0.002(5) 0.028(5)
N10 0.031(7) 0.042(8) 0.224(19) -0.032(10) -0.018(10) 0.012(6)
N101 0.21(5) 0.21(5) 0.06(3) 0.04(3) -0.04(3) -0.04(4)
C1 0.023(6) 0.029(6) 0.029(7) 0.001(5) 0.001(5) 0.017(5)
C2 0.019(6) 0.033(7) 0.023(6) 0.002(5) 0.001(5) 0.017(5)
C3 0.024(6) 0.028(6) 0.025(7) -0.005(5) 0.001(5) 0.013(5)
C4 0.040(7) 0.022(6) 0.034(8) -0.003(5) -0.001(6) 0.016(6)
C5 0.026(6) 0.023(6) 0.029(7) -0.003(5) 0.004(5) 0.010(5)
C6 0.029(6) 0.027(6) 0.023(6) -0.009(5) -0.006(5) 0.017(5)
C7 0.020(6) 0.019(6) 0.036(7) -0.003(5) -0.003(5) 0.008(5)
C8 0.038(7) 0.037(7) 0.027(7) -0.008(6) 0.001(5) 0.023(6)
C9 0.046(8) 0.041(7) 0.034(8) 0.007(6) 0.008(6) 0.034(6)
C10 0.043(7) 0.037(7) 0.027(7) 0.001(6) -0.004(6) 0.026(6)
C11 0.027(6) 0.025(6) 0.035(7) 0.005(5) -0.005(5) 0.014(5)
C12 0.020(6) 0.016(6) 0.036(7) -0.001(5) 0.001(5) 0.007(5)
C13 0.037(7) 0.032(7) 0.040(8) -0.010(6) -0.002(6) 0.019(6)
C14 0.046(8) 0.035(7) 0.037(8) -0.006(6) 0.013(7) 0.023(6)
C15 0.045(8) 0.041(7) 0.027(7) -0.004(6) 0.002(6) 0.026(6)
C16 0.032(7) 0.037(7) 0.037(8) 0.004(6) 0.003(6) 0.024(6)
C17 0.022(6) 0.035(7) 0.048(9) 0.008(6) 0.006(6) 0.012(6)
C18 0.033(8) 0.044(9) 0.130(15) -0.011(9) -0.015(10) 0.013(7)
C19 0.048(10) 0.028(8) 0.152(18) -0.025(10) -0.010(11) 0.010(8)
C20 0.043(8) 0.038(8) 0.077(11) 0.013(8) 0.011(8) 0.024(7)
C21 0.031(6) 0.026(6) 0.026(7) 0.004(5) -0.003(5) 0.017(5)
C22 0.019(6) 0.036(7) 0.033(7) -0.004(5) -0.008(5) 0.018(5)
C23 0.033(7) 0.046(8) 0.037(8) -0.002(6) -0.010(6) 0.026(6)
C24 0.067(10) 0.050(8) 0.034(8) -0.014(6) -0.021(7) 0.042(8)
C25 0.057(9) 0.044(8) 0.038(8) 0.007(6) -0.001(7) 0.031(7)
C26 0.049(8) 0.039(7) 0.024(7) 0.004(6) 0.003(6) 0.028(6)
C101 0.09(4) 0.35(11) 0.17(7) -0.14(9) -0.02(6) 0.08(5)
C102 0.07(3) 0.30(8) 0.14(5) -0.03(5) -0.02(3) 0.13(4)

loop_
_atom_type_symbol
_atom_type_description
_atom_type_scat_dispersion_real
_atom_type_scat_dispersion_imag
_atom_type_scat_source
C C 0.0033 0.0016 'International Tables Vol C Tables 4.2.6.8 and 6.1.1.4'
H H 0.0000 0.0000 'International Tables Vol C Tables 4.2.6.8 and 6.1.1.4'
N N 0.0061 0.0033 'International Tables Vol C Tables 4.2.6.8 and 6.1.1.4'
I I -0.4742 1.8119 'International Tables Vol C Tables 4.2.6.8 and 6.1.1.4'
Nd Nd -0.1943 3.0179 'International Tables Vol C Tables 4.2.6.8 and 6.1.1.4'

loop_
_geom_angle_atom_site_label_1
_geom_angle_atom_site_label_2
_geom_angle_atom_site_label_3
_geom_angle
_geom_angle_site_symmetry_1
_geom_angle_site_symmetry_3
_geom_angle_publ_flag
N4 Nd N5 173.8(3) . . ?
N4 Nd N2 119.2(3) . . ?
N5 Nd N2 66.1(3) . . ?
N4 Nd N1 64.7(3) . . ?
N5 Nd N1 121.5(3) . . ?
N2 Nd N1 67.6(2) . . ?
N4 Nd N3 106.6(3) . . ?
N5 Nd N3 76.8(3) . . ?
N2 Nd N3 82.2(3) . . ?
N1 Nd N3 63.2(3) . . ?
N4 Nd N6 73.3(3) . . ?
N5 Nd N6 107.8(3) . . ?
N2 Nd N6 63.7(3) . . ?
N1 Nd N6 80.8(3) . . ?
N3 Nd N6 138.1(3) . . ?
N4 Nd I1 92.4(2) . . ?
N5 Nd I1 82.24(19) . . ?
N2 Nd I1 111.96(18) . . ?
N1 Nd I1 149.09(17) . . ?
N3 Nd I1 147.2(2) . . ?
N6 Nd I1 72.5(2) . . ?
N4 Nd I2 79.8(2) . . ?
N5 Nd I2 96.7(2) . . ?
N2 Nd I2 151.68(19) . . ?
N1 Nd I2 108.09(18) . . ?
N3 Nd I2 71.6(2) . . ?
N6 Nd I2 144.5(2) . . ?
I1 Nd I2 86.19(3) . . ?
C1 N1 C6 107.2(7) . . ?
C1 N1 C21 110.6(8) . . ?
C6 N1 C21 112.7(8) . . ?
C1 N1 Nd 104.1(6) . . ?
C6 N1 Nd 109.6(6) . . ?
C21 N1 Nd 112.3(6) . . ?
C11 N2 C16 107.9(8) . . ?
C11 N2 C22 110.8(8) . . ?
C16 N2 C22 110.7(8) . . ?
C11 N2 Nd 108.5(6) . . ?
C16 N2 Nd 103.6(6) . . ?
C22 N2 Nd 114.8(5) . . ?
C5 N3 C2 116.3(9) . . ?
C5 N3 Nd 127.4(7) . . ?
C2 N3 Nd 114.9(7) . . ?
C7 N4 C10 117.9(9) . . ?
C7 N4 Nd 119.6(7) . . ?
C10 N4 Nd 122.1(7) . . ?
C15 N5 C12 116.9(10) . . ?
C15 N5 Nd 126.5(8) . . ?
C12 N5 Nd 116.6(7) . . ?
C17 N6 C20 115.6(10) . . ?
C17 N6 Nd 113.4(7) . . ?
C20 N6 Nd 130.5(8) . . ?
C4 N7 C3 116.3(10) . . ?
C9 N8 C8 118.1(10) . . ?
C13 N9 C14 117.2(10) . . ?
C18 N10 C19 117.2(12) . . ?
N1 C1 C2 111.2(8) . . ?
N3 C2 C3 121.2(10) . . ?
N3 C2 C1 117.4(9) . . ?
C3 C2 C1 121.3(9) . . ?
N7 C3 C2 122.1(10) . . ?
N7 C4 C5 122.6(10) . . ?
N3 C5 C4 121.4(10) . . ?
C7 C6 N1 113.8(8) . . ?
N4 C7 C8 119.4(10) . . ?
N4 C7 C6 118.6(9) . . ?
C8 C7 C6 122.1(11) . . ?
N8 C8 C7 122.5(11) . . ?
N8 C9 C10 121.1(11) . . ?
N4 C10 C9 121.0(11) . . ?
N2 C11 C12 112.6(9) . . ?
N5 C12 C13 120.2(11) . . ?
N5 C12 C11 120.0(9) . . ?
C13 C12 C11 119.7(11) . . ?
N9 C13 C12 121.8(12) . . ?
N9 C14 C15 122.1(12) . . ?
N5 C15 C14 121.9(12) . . ?
C17 C16 N2 110.7(8) . . ?
N6 C17 C18 119.9(12) . . ?
N6 C17 C16 117.8(10) . . ?
C18 C17 C16 122.3(11) . . ?
N10 C18 C17 123.2(13) . . ?
N10 C19 C20 122.5(14) . . ?
C19 C20 N6 121.4(13) . . ?
C22 C21 N1 112.6(8) . . ?
C22 C21 C26 111.2(9) . . ?
N1 C21 C26 112.8(8) . . ?
C23 C22 C21 111.8(9) . . ?
C23 C22 N2 114.3(8) . . ?
C21 C22 N2 110.3(9) . . ?
C24 C23 C22 111.7(9) . . ?
C25 C24 C23 110.9(10) . . ?
C24 C25 C26 108.9(10) . . ?
C21 C26 C25 113.6(10) . . ?
N101 C101 C102 175(10) . . ?

loop_
_geom_bond_atom_site_label_1
_geom_bond_atom_site_label_2
_geom_bond_distance
_geom_bond_site_symmetry_2
_geom_bond_publ_flag
Nd N4 2.549(8) . ?
Nd N5 2.601(9) . ?
Nd N2 2.632(8) . ?
Nd N1 2.649(8) . ?
Nd N3 2.650(8) . ?
Nd N6 2.689(9) . ?
Nd I1 3.1221(11) . ?
Nd I2 3.1519(10) . ?
N1 C1 1.486(13) . ?
N1 C6 1.494(11) . ?
N1 C21 1.526(13) . ?
N2 C11 1.498(13) . ?
N2 C16 1.513(13) . ?
N2 C22 1.522(13) . ?
N3 C5 1.326(13) . ?
N3 C2 1.344(13) . ?
N4 C7 1.349(14) . ?
N4 C10 1.351(13) . ?
N5 C15 1.332(15) . ?
N5 C12 1.340(14) . ?
N6 C17 1.356(14) . ?
N6 C20 1.368(14) . ?
N7 C4 1.304(14) . ?
N7 C3 1.336(13) . ?
N8 C9 1.312(16) . ?
N8 C8 1.339(14) . ?
N9 C13 1.317(16) . ?
N9 C14 1.321(16) . ?
N10 C18 1.304(18) . ?
N10 C19 1.310(19) . ?
N101 C101 1.03(8) . ?
C1 C2 1.505(14) . ?
C2 C3 1.367(14) . ?
C4 C5 1.380(14) . ?
C6 C7 1.482(14) . ?
C7 C8 1.386(14) . ?
C9 C10 1.395(15) . ?
C11 C12 1.514(16) . ?
C12 C13 1.376(15) . ?
C14 C15 1.342(15) . ?
C16 C17 1.506(15) . ?
C17 C18 1.383(18) . ?
C19 C20 1.354(19) . ?
C21 C22 1.520(14) . ?
C21 C26 1.531(15) . ?
C22 C23 1.515(15) . ?
C23 C24 1.505(16) . ?
C24 C25 1.483(18) . ?
C25 C26 1.543(16) . ?
C101 C102 1.13(9) . ?
